data_7102846
loop_
_publ_author_name
'Granados, Alejandro M'
'Fracaroli, Alejandro M'
'de Rossi, Rita H'
'Fuertes, Pedro'
'Torroba, Tom\'as'

_publ_section_title
;
 Alkynyl Fischer carbene complex as a traceless directing group for the
 regioselective cycloaddition of dithiolethiones to arylacetylene:
 synthesis of E-dithiafulvene thione and dithioesters.
;
_journal_issue 4
_journal_name_full 'Chemical communications (Cambridge, England)'
_journal_page_first 483
_journal_page_last 485
_journal_paper_doi 10.1039/b715857b
_journal_year 2008
_chemical_formula_moiety 'C23 H18 Cr O6 S4'
_chemical_formula_sum 'C23 H18 Cr O6 S4'
_chemical_formula_weight 570.61
_chemical_name_systematic
;
?
;
_space_group_IT_number 2
_symmetry_cell_setting triclinic
_symmetry_space_group_name_Hall '-P 1'
_symmetry_space_group_name_H-M 'P -1'
_atom_sites_solution_hydrogens geom
_atom_sites_solution_primary direct
_atom_sites_solution_secondary difmap
_audit_creation_method SHELXL-97
_cell_angle_alpha 100.190(8)
_cell_angle_beta 90.645(7)
_cell_angle_gamma 97.238(8)
_cell_formula_units_Z 2
_cell_length_a 6.668(3)
_cell_length_b 9.884(3)
_cell_length_c 19.498(7)
_cell_measurement_reflns_used 467
_cell_measurement_temperature 173(2)
_cell_measurement_theta_max 14.53
_cell_measurement_theta_min 2.19
_cell_volume 1254.0(8)
_computing_cell_refinement 'Bruker SMART'
_computing_data_collection 'Bruker SMART'
_computing_data_reduction 'Bruker SAINT'
_computing_molecular_graphics 'Bruker SHELXTL'
_computing_publication_material 'Bruker SHELXTL'
_computing_structure_refinement 'SHELXL-97 (Sheldrick, 1997)'
_computing_structure_solution 'SHELXS-97 (Sheldrick, 1990)'
_diffrn_ambient_temperature 173(2)
_diffrn_measured_fraction_theta_full 0.991
_diffrn_measured_fraction_theta_max 0.991
_diffrn_measurement_device_type 'CCD area detector'
_diffrn_measurement_method 'omega scans'
_diffrn_radiation_monochromator graphite
_diffrn_radiation_source 'fine-focus sealed tube'
_diffrn_radiation_type MoK\a
_diffrn_radiation_wavelength 0.71073
_diffrn_reflns_av_R_equivalents 0.1389
_diffrn_reflns_av_sigmaI/netI 0.1887
_diffrn_reflns_limit_h_max 7
_diffrn_reflns_limit_h_min -7
_diffrn_reflns_limit_k_max 11
_diffrn_reflns_limit_k_min -11
_diffrn_reflns_limit_l_max 23
_diffrn_reflns_limit_l_min -23
_diffrn_reflns_number 12132
_diffrn_reflns_theta_full 25.00
_diffrn_reflns_theta_max 25.00
_diffrn_reflns_theta_min 2.53
_diffrn_standards_decay_% 0
_exptl_absorpt_coefficient_mu 0.826
_exptl_absorpt_correction_T_max 0.980
_exptl_absorpt_correction_T_min 0.868
_exptl_absorpt_correction_type multi-scan
_exptl_absorpt_process_details 'SADABS (Sheldrick, 2001)'
_exptl_crystal_colour orange
_exptl_crystal_density_diffrn 1.511
_exptl_crystal_density_method 'not measured'
_exptl_crystal_description plate
_exptl_crystal_F_000 584
_exptl_crystal_size_max 0.15
_exptl_crystal_size_mid 0.10
_exptl_crystal_size_min 0.02
_refine_diff_density_max 0.471
_refine_diff_density_min -0.472
_refine_diff_density_rms 0.117
_refine_ls_extinction_method none
_refine_ls_goodness_of_fit_ref 0.968
_refine_ls_hydrogen_treatment constr
_refine_ls_matrix_type full
_refine_ls_number_parameters 308
_refine_ls_number_reflns 4368
_refine_ls_number_restraints 0
_refine_ls_restrained_S_all 0.968
_refine_ls_R_factor_all 0.1575
_refine_ls_R_factor_gt 0.0798
_refine_ls_shift/su_max 0.000
_refine_ls_shift/su_mean 0.000
_refine_ls_structure_factor_coef Fsqd
_refine_ls_weighting_details 'calc w=1/[\s^2^(Fo^2^)+(0.0442P)^2^+0.0000P] where P=(Fo^2^+2Fc^2^)/3'
_refine_ls_weighting_scheme calc
_refine_ls_wR_factor_gt 0.1382
_refine_ls_wR_factor_ref 0.1650
_reflns_number_gt 2358
_reflns_number_total 4368
_reflns_threshold_expression >2sigma(I)
_cod_data_source_file b715857b.txt
_cod_data_source_block 2
_cod_depositor_comments
;
The following automatic conversions were performed:
'_symmetry_cell_setting' value 'Triclinic' changed to 'triclinic'
according to '/home/saulius/struct/CIF-dictionaries/cif_core.dic'
dictionary named 'cif_core.dic' version 2.4.1 from 2010-06-29.

Automatic conversion script
Id: cif_fix_enum 1527 2010-12-29 10:47:43Z saulius 
;
_cod_original_sg_symbol_H-M P-1
_cod_database_code 7102846

loop_
_symmetry_equiv_pos_as_xyz
'x, y, z'
'-x, -y, -z'

loop_
_atom_site_label
_atom_site_type_symbol
_atom_site_fract_x
_atom_site_fract_y
_atom_site_fract_z
_atom_site_U_iso_or_equiv
_atom_site_adp_type
_atom_site_occupancy
_atom_site_symmetry_multiplicity
_atom_site_calc_flag
_atom_site_refinement_flags
_atom_site_disorder_assembly
_atom_site_disorder_group
Cr1 Cr 0.26608(17) 0.52713(12) 0.64136(6) 0.0230(3) Uani 1 1 d . . .
S1 S 0.3548(3) 0.7223(2) 0.85069(10) 0.0240(5) Uani 1 1 d . . .
S2 S 0.5265(3) 0.9915(2) 0.81808(10) 0.0257(5) Uani 1 1 d . . .
S3 S 0.5197(3) 0.6652(2) 0.97830(11) 0.0368(6) Uani 1 1 d . . .
S4 S 0.8367(3) 0.8886(2) 1.05354(10) 0.0292(5) Uani 1 1 d . . .
O1 O 0.4560(9) 0.3796(6) 0.7465(3) 0.0500(17) Uani 1 1 d . . .
O2 O -0.1228(8) 0.3221(6) 0.6302(3) 0.0467(17) Uani 1 1 d . . .
O3 O 0.4465(8) 0.3457(6) 0.5200(3) 0.0413(16) Uani 1 1 d . . .
O4 O 0.0673(9) 0.6671(6) 0.5358(3) 0.0452(16) Uani 1 1 d . . .
O5 O 0.6608(8) 0.7218(6) 0.6446(3) 0.0427(16) Uani 1 1 d . . .
O6 O -0.0325(7) 0.6136(5) 0.7424(2) 0.0270(13) Uani 1 1 d . . .
C1 C 0.3861(12) 0.4344(8) 0.7072(4) 0.029(2) Uani 1 1 d . . .
C2 C 0.0198(12) 0.4004(8) 0.6357(4) 0.031(2) Uani 1 1 d . . .
C3 C 0.3772(12) 0.4119(8) 0.5658(4) 0.031(2) Uani 1 1 d . . .
C4 C 0.1405(12) 0.6161(8) 0.5756(4) 0.029(2) Uani 1 1 d . . .
C5 C 0.5089(10) 0.6529(7) 0.6448(4) 0.0243(18) Uani 1 1 d . . .
C6 C 0.1553(10) 0.6454(7) 0.7219(4) 0.0240(18) Uani 1 1 d . . .
C7 C -0.1259(10) 0.6970(8) 0.8005(4) 0.033(2) Uani 1 1 d . . .
H7A H -0.0981 0.6648 0.8440 0.049 Uiso 1 1 calc R . .
H7B H -0.2724 0.6872 0.7916 0.049 Uiso 1 1 calc R . .
H7C H -0.0693 0.7947 0.8047 0.049 Uiso 1 1 calc R . .
C8 C 0.2812(10) 0.7644(8) 0.7701(4) 0.0223(18) Uani 1 1 d . . .
C9 C 0.3587(10) 0.8879(7) 0.7546(4) 0.0237(18) Uani 1 1 d . . .
C10 C 0.3126(11) 0.9464(7) 0.6919(4) 0.0269(19) Uani 1 1 d . . .
C11 C 0.1096(11) 0.9328(7) 0.6662(4) 0.0281(19) Uani 1 1 d . . .
H11 H 0.0036 0.8854 0.6884 0.034 Uiso 1 1 calc R . .
C12 C 0.0676(12) 0.9901(8) 0.6079(4) 0.036(2) Uani 1 1 d . . .
H12 H -0.0676 0.9806 0.5901 0.043 Uiso 1 1 calc R . .
C13 C 0.2206(13) 1.0601(8) 0.5761(4) 0.039(2) Uani 1 1 d . . .
H13 H 0.1898 1.0988 0.5366 0.047 Uiso 1 1 calc R . .
C14 C 0.4216(13) 1.0749(8) 0.6013(4) 0.041(2) Uani 1 1 d . . .
H14 H 0.5271 1.1227 0.5791 0.049 Uiso 1 1 calc R . .
C15 C 0.4631(11) 1.0187(8) 0.6589(4) 0.031(2) Uani 1 1 d . . .
H15 H 0.5987 1.0298 0.6766 0.037 Uiso 1 1 calc R . .
C16 C 0.5165(10) 0.8747(7) 0.8761(4) 0.0238(18) Uani 1 1 d . . .
C17 C 0.6436(10) 0.9072(8) 0.9354(4) 0.0264(19) Uani 1 1 d . . .
H17 H 0.7286 0.9935 0.9431 0.032 Uiso 1 1 calc R . .
C18 C 0.6539(10) 0.8190(8) 0.9854(4) 0.0259(19) Uani 1 1 d . . .
C19 C 0.8275(12) 0.7533(8) 1.1049(4) 0.0290(19) Uani 1 1 d . . .
H19 H 0.6835 0.7171 1.1115 0.035 Uiso 1 1 calc R . .
C20 C 0.9454(12) 0.6296(9) 1.0727(4) 0.040(2) Uani 1 1 d . . .
H20A H 0.8661 0.5393 1.0756 0.048 Uiso 1 1 calc R . .
H20B H 0.9749 0.6325 1.0233 0.048 Uiso 1 1 calc R . .
C21 C 1.1393(12) 0.6523(9) 1.1170(4) 0.044(2) Uani 1 1 d . . .
H21A H 1.1965 0.5642 1.1154 0.052 Uiso 1 1 calc R . .
H21B H 1.2413 0.7202 1.1007 0.052 Uiso 1 1 calc R . .
C22 C 1.0771(11) 0.7071(8) 1.1895(4) 0.036(2) Uani 1 1 d . . .
H22A H 1.1960 0.7516 1.2198 0.043 Uiso 1 1 calc R . .
H22B H 1.0043 0.6321 1.2108 0.043 Uiso 1 1 calc R . .
C23 C 0.9353(11) 0.8151(8) 1.1778(4) 0.032(2) Uani 1 1 d . . .
H23A H 1.0141 0.9067 1.1771 0.039 Uiso 1 1 calc R . .
H23B H 0.8354 0.8254 1.2149 0.039 Uiso 1 1 calc R . .

loop_
_atom_site_aniso_label
_atom_site_aniso_U_11
_atom_site_aniso_U_22
_atom_site_aniso_U_33
_atom_site_aniso_U_23
_atom_site_aniso_U_13
_atom_site_aniso_U_12
Cr1 0.0150(7) 0.0288(8) 0.0249(8) 0.0034(6) 0.0018(5) 0.0034(5)
S1 0.0159(10) 0.0300(12) 0.0254(12) 0.0052(9) 0.0000(8) 0.0009(8)
S2 0.0239(11) 0.0262(12) 0.0266(12) 0.0048(9) -0.0027(9) 0.0013(9)
S3 0.0314(13) 0.0380(14) 0.0405(14) 0.0141(11) -0.0098(10) -0.0067(10)
S4 0.0239(11) 0.0342(12) 0.0288(12) 0.0053(10) -0.0030(9) 0.0029(9)
O1 0.050(4) 0.061(4) 0.047(4) 0.020(4) -0.002(3) 0.023(3)
O2 0.038(4) 0.048(4) 0.047(4) 0.004(3) 0.006(3) -0.015(3)
O3 0.049(4) 0.040(4) 0.037(4) 0.007(3) 0.014(3) 0.011(3)
O4 0.053(4) 0.043(4) 0.040(4) 0.003(3) -0.014(3) 0.017(3)
O5 0.018(3) 0.049(4) 0.057(4) 0.007(3) 0.005(3) -0.004(3)
O6 0.015(3) 0.032(3) 0.032(3) 0.001(3) 0.011(2) 0.004(2)
C1 0.033(5) 0.027(5) 0.024(5) 0.004(4) 0.002(4) -0.001(4)
C2 0.039(5) 0.025(5) 0.023(5) -0.004(4) 0.004(4) -0.001(4)
C3 0.039(5) 0.027(5) 0.027(5) 0.010(4) 0.000(4) -0.001(4)
C4 0.027(5) 0.032(5) 0.027(5) 0.004(4) 0.005(4) 0.002(4)
C5 0.014(4) 0.022(4) 0.038(5) 0.007(4) 0.007(4) 0.007(3)
C6 0.013(4) 0.032(5) 0.032(5) 0.016(4) 0.003(3) 0.010(3)
C7 0.013(4) 0.042(5) 0.038(5) -0.013(4) 0.007(4) 0.011(4)
C8 0.016(4) 0.027(5) 0.023(5) 0.002(4) 0.002(3) 0.006(3)
C9 0.018(4) 0.027(5) 0.026(5) 0.003(4) -0.001(3) 0.006(3)
C10 0.026(5) 0.027(5) 0.029(5) 0.002(4) 0.005(4) 0.011(4)
C11 0.017(4) 0.031(5) 0.039(5) 0.012(4) -0.003(4) 0.004(3)
C12 0.028(5) 0.041(5) 0.040(6) 0.008(4) -0.014(4) 0.008(4)
C13 0.057(6) 0.035(5) 0.024(5) 0.006(4) -0.012(4) 0.007(5)
C14 0.042(6) 0.040(6) 0.040(6) 0.012(5) -0.002(4) -0.009(4)
C15 0.014(4) 0.048(6) 0.033(5) 0.010(4) 0.002(4) 0.005(4)
C16 0.015(4) 0.032(5) 0.025(5) 0.000(4) 0.008(3) 0.009(3)
C17 0.020(4) 0.027(5) 0.029(5) -0.001(4) -0.002(4) -0.001(3)
C18 0.019(4) 0.033(5) 0.024(5) 0.001(4) -0.001(3) 0.001(3)
C19 0.032(5) 0.031(5) 0.023(5) 0.001(4) -0.005(4) 0.008(4)
C20 0.044(6) 0.056(6) 0.022(5) 0.006(4) -0.002(4) 0.016(5)
C21 0.036(5) 0.054(6) 0.047(6) 0.011(5) 0.007(5) 0.030(5)
C22 0.021(4) 0.041(5) 0.049(6) 0.015(5) -0.009(4) 0.005(4)
C23 0.024(5) 0.044(5) 0.028(5) -0.001(4) -0.006(4) 0.014(4)

loop_
_atom_type_symbol
_atom_type_description
_atom_type_scat_dispersion_real
_atom_type_scat_dispersion_imag
_atom_type_scat_source
C C 0.0033 0.0016 'International Tables Vol C Tables 4.2.6.8 and 6.1.1.4'
H H 0.0000 0.0000 'International Tables Vol C Tables 4.2.6.8 and 6.1.1.4'
O O 0.0106 0.0060 'International Tables Vol C Tables 4.2.6.8 and 6.1.1.4'
S S 0.1246 0.1234 'International Tables Vol C Tables 4.2.6.8 and 6.1.1.4'
Cr Cr 0.3209 0.6236 'International Tables Vol C Tables 4.2.6.8 and 6.1.1.4'

loop_
_geom_angle_atom_site_label_1
_geom_angle_atom_site_label_2
_geom_angle_atom_site_label_3
_geom_angle
_geom_angle_site_symmetry_1
_geom_angle_site_symmetry_3
_geom_angle_publ_flag
C5 Cr1 C3 87.4(3) . . ?
C5 Cr1 C4 91.6(3) . . ?
C3 Cr1 C4 89.5(3) . . ?
C5 Cr1 C2 178.7(3) . . ?
C3 Cr1 C2 91.9(3) . . ?
C4 Cr1 C2 87.3(3) . . ?
C5 Cr1 C1 89.9(3) . . ?
C3 Cr1 C1 90.5(3) . . ?
C4 Cr1 C1 178.6(3) . . ?
C2 Cr1 C1 91.2(3) . . ?
C5 Cr1 C6 92.3(3) . . ?
C3 Cr1 C6 178.4(3) . . ?
C4 Cr1 C6 92.0(3) . . ?
C2 Cr1 C6 88.5(3) . . ?
C1 Cr1 C6 88.0(3) . . ?
C16 S1 C8 94.5(4) . . ?
C16 S2 C9 96.5(4) . . ?
C18 S4 C19 103.1(4) . . ?
C6 O6 C7 124.1(5) . . ?
O1 C1 Cr1 179.5(7) . . ?
O2 C2 Cr1 177.2(7) . . ?
O3 C3 Cr1 178.3(7) . . ?
O4 C4 Cr1 178.8(7) . . ?
O5 C5 Cr1 175.7(6) . . ?
O6 C6 C8 114.6(6) . . ?
O6 C6 Cr1 121.0(5) . . ?
C8 C6 Cr1 123.8(5) . . ?
O6 C7 H7A 109.5 . . ?
O6 C7 H7B 109.5 . . ?
H7A C7 H7B 109.5 . . ?
O6 C7 H7C 109.5 . . ?
H7A C7 H7C 109.5 . . ?
H7B C7 H7C 109.5 . . ?
C9 C8 C6 127.0(7) . . ?
C9 C8 S1 118.6(6) . . ?
C6 C8 S1 113.9(5) . . ?
C8 C9 C10 127.6(7) . . ?
C8 C9 S2 115.0(6) . . ?
C10 C9 S2 117.3(5) . . ?
C15 C10 C11 118.8(7) . . ?
C15 C10 C9 121.5(7) . . ?
C11 C10 C9 119.7(7) . . ?
C12 C11 C10 119.2(7) . . ?
C12 C11 H11 120.4 . . ?
C10 C11 H11 120.4 . . ?
C13 C12 C11 120.5(7) . . ?
C13 C12 H12 119.8 . . ?
C11 C12 H12 119.8 . . ?
C12 C13 C14 120.8(8) . . ?
C12 C13 H13 119.6 . . ?
C14 C13 H13 119.6 . . ?
C15 C14 C13 118.8(8) . . ?
C15 C14 H14 120.6 . . ?
C13 C14 H14 120.6 . . ?
C14 C15 C10 121.9(7) . . ?
C14 C15 H15 119.0 . . ?
C10 C15 H15 119.0 . . ?
C17 C16 S1 125.9(6) . . ?
C17 C16 S2 118.7(6) . . ?
S1 C16 S2 115.3(4) . . ?
C16 C17 C18 124.0(7) . . ?
C16 C17 H17 118.0 . . ?
C18 C17 H17 118.0 . . ?
C17 C18 S3 123.6(6) . . ?
C17 C18 S4 112.7(5) . . ?
S3 C18 S4 123.6(5) . . ?
C23 C19 C20 105.3(6) . . ?
C23 C19 S4 108.8(5) . . ?
C20 C19 S4 113.6(5) . . ?
C23 C19 H19 109.7 . . ?
C20 C19 H19 109.7 . . ?
S4 C19 H19 109.7 . . ?
C21 C20 C19 104.3(6) . . ?
C21 C20 H20A 110.9 . . ?
C19 C20 H20A 110.9 . . ?
C21 C20 H20B 110.9 . . ?
C19 C20 H20B 110.9 . . ?
H20A C20 H20B 108.9 . . ?
C22 C21 C20 104.6(6) . . ?
C22 C21 H21A 110.8 . . ?
C20 C21 H21A 110.8 . . ?
C22 C21 H21B 110.8 . . ?
C20 C21 H21B 110.8 . . ?
H21A C21 H21B 108.9 . . ?
C21 C22 C23 103.2(6) . . ?
C21 C22 H22A 111.1 . . ?
C23 C22 H22A 111.1 . . ?
C21 C22 H22B 111.1 . . ?
C23 C22 H22B 111.1 . . ?
H22A C22 H22B 109.1 . . ?
C22 C23 C19 104.3(6) . . ?
C22 C23 H23A 110.9 . . ?
C19 C23 H23A 110.9 . . ?
C22 C23 H23B 110.9 . . ?
C19 C23 H23B 110.9 . . ?
H23A C23 H23B 108.9 . . ?

loop_
_geom_bond_atom_site_label_1
_geom_bond_atom_site_label_2
_geom_bond_distance
_geom_bond_site_symmetry_2
_geom_bond_publ_flag
Cr1 C5 1.906(7) . ?
Cr1 C3 1.914(9) . ?
Cr1 C4 1.917(9) . ?
Cr1 C2 1.926(8) . ?
Cr1 C1 1.926(9) . ?
Cr1 C6 1.993(7) . ?
S1 C16 1.729(7) . ?
S1 C8 1.774(7) . ?
S2 C16 1.749(7) . ?
S2 C9 1.750(7) . ?
S3 C18 1.646(8) . ?
S4 C18 1.776(7) . ?
S4 C19 1.802(8) . ?
O1 C1 1.140(8) . ?
O2 C2 1.139(8) . ?
O3 C3 1.147(9) . ?
O4 C4 1.136(8) . ?
O5 C5 1.147(8) . ?
O6 C6 1.335(8) . ?
O6 C7 1.472(8) . ?
C6 C8 1.522(10) . ?
C7 H7A 0.9800 . ?
C7 H7B 0.9800 . ?
C7 H7C 0.9800 . ?
C8 C9 1.350(9) . ?
C9 C10 1.487(10) . ?
C10 C15 1.388(9) . ?
C10 C11 1.420(9) . ?
C11 C12 1.397(10) . ?
C11 H11 0.9500 . ?
C12 C13 1.375(10) . ?
C12 H12 0.9500 . ?
C13 C14 1.404(11) . ?
C13 H13 0.9500 . ?
C14 C15 1.378(10) . ?
C14 H14 0.9500 . ?
C15 H15 0.9500 . ?
C16 C17 1.393(9) . ?
C17 C18 1.423(10) . ?
C17 H17 0.9500 . ?
C19 C23 1.571(10) . ?
C19 C20 1.578(10) . ?
C19 H19 1.0000 . ?
C20 C21 1.517(10) . ?
C20 H20A 0.9900 . ?
C20 H20B 0.9900 . ?
C21 C22 1.504(10) . ?
C21 H21A 0.9900 . ?
C21 H21B 0.9900 . ?
C22 C23 1.556(10) . ?
C22 H22A 0.9900 . ?
C22 H22B 0.9900 . ?
C23 H23A 0.9900 . ?
C23 H23B 0.9900 . ?

loop_
_geom_torsion_atom_site_label_1
_geom_torsion_atom_site_label_2
_geom_torsion_atom_site_label_3
_geom_torsion_atom_site_label_4
_geom_torsion
_geom_torsion_site_symmetry_1
_geom_torsion_site_symmetry_2
_geom_torsion_site_symmetry_3
_geom_torsion_site_symmetry_4
_geom_torsion_publ_flag
C7 O6 C6 C8 8.9(9) . . . . ?
C7 O6 C6 Cr1 -178.9(5) . . . . ?
C5 Cr1 C6 O6 174.8(6) . . . . ?
C4 Cr1 C6 O6 83.1(6) . . . . ?
C2 Cr1 C6 O6 -4.2(6) . . . . ?
C1 Cr1 C6 O6 -95.4(6) . . . . ?
C5 Cr1 C6 C8 -13.7(6) . . . . ?
C4 Cr1 C6 C8 -105.4(6) . . . . ?
C2 Cr1 C6 C8 167.3(6) . . . . ?
C1 Cr1 C6 C8 76.0(6) . . . . ?
O6 C6 C8 C9 -117.1(8) . . . . ?
Cr1 C6 C8 C9 70.9(9) . . . . ?
O6 C6 C8 S1 71.1(7) . . . . ?
Cr1 C6 C8 S1 -100.8(6) . . . . ?
C16 S1 C8 C9 -1.3(6) . . . . ?
C16 S1 C8 C6 171.2(5) . . . . ?
C6 C8 C9 C10 11.0(12) . . . . ?
S1 C8 C9 C10 -177.5(6) . . . . ?
C6 C8 C9 S2 -171.2(6) . . . . ?
S1 C8 C9 S2 0.3(8) . . . . ?
C16 S2 C9 C8 0.9(6) . . . . ?
C16 S2 C9 C10 178.9(5) . . . . ?
C8 C9 C10 C15 -140.1(8) . . . . ?
S2 C9 C10 C15 42.2(9) . . . . ?
C8 C9 C10 C11 42.2(11) . . . . ?
S2 C9 C10 C11 -135.5(6) . . . . ?
C15 C10 C11 C12 1.2(11) . . . . ?
C9 C10 C11 C12 179.0(7) . . . . ?
C10 C11 C12 C13 -0.7(12) . . . . ?
C11 C12 C13 C14 0.3(12) . . . . ?
C12 C13 C14 C15 -0.4(12) . . . . ?
C13 C14 C15 C10 1.0(12) . . . . ?
C11 C10 C15 C14 -1.4(11) . . . . ?
C9 C10 C15 C14 -179.1(7) . . . . ?
C8 S1 C16 C17 -174.5(7) . . . . ?
C8 S1 C16 S2 1.9(4) . . . . ?
C9 S2 C16 C17 174.8(6) . . . . ?
C9 S2 C16 S1 -1.8(4) . . . . ?
S1 C16 C17 C18 -1.8(11) . . . . ?
S2 C16 C17 C18 -178.0(6) . . . . ?
C16 C17 C18 S3 1.4(11) . . . . ?
C16 C17 C18 S4 178.2(6) . . . . ?
C19 S4 C18 C17 -176.7(5) . . . . ?
C19 S4 C18 S3 0.1(6) . . . . ?
C18 S4 C19 C23 -164.4(5) . . . . ?
C18 S4 C19 C20 78.6(6) . . . . ?
C23 C19 C20 C21 -15.0(8) . . . . ?
S4 C19 C20 C21 104.0(6) . . . . ?
C19 C20 C21 C22 36.5(8) . . . . ?
C20 C21 C22 C23 -43.8(8) . . . . ?
C21 C22 C23 C19 33.2(8) . . . . ?
C20 C19 C23 C22 -11.0(8) . . . . ?
S4 C19 C23 C22 -133.1(5) . . . . ?
